data_4302445
loop_
_publ_author_name
'Bao-xia Dong'
'Qiang Xu'

_publ_section_title
;
Investigation of Flexible Organic Ligands in the Molybdate System: Delicate
Influence of a Peripheral Cluster Environment on the Isopolymolybdate
Frameworks
;
_journal_name_full 'Inorganic Chemistry'
_journal_page_first 5861
_journal_page_last 5873
_journal_paper_doi 10.1021/ic900128t
_journal_volume 48
_journal_year 2009
_chemical_formula_sum 'C18 H24 Mo4 N9 Ni O16'
_chemical_formula_weight 1064.91
_chemical_name_systematic
; 
 ? 
;
_space_group_IT_number 2
_symmetry_cell_setting triclinic
_symmetry_space_group_name_Hall '-P 1'
_symmetry_space_group_name_H-M 'P -1'
_atom_sites_solution_hydrogens geom
_atom_sites_solution_primary direct
_atom_sites_solution_secondary difmap
_audit_creation_method SHELXL-97
_cell_angle_alpha 89.15(3)
_cell_angle_beta 67.55(3)
_cell_angle_gamma 74.80(3)
_cell_formula_units_Z 2
_cell_length_a 10.100(2)
_cell_length_b 12.650(3)
_cell_length_c 13.047(3)
_cell_measurement_reflns_used 6919
_cell_measurement_temperature 293(2)
_cell_measurement_theta_max 27.68
_cell_measurement_theta_min 3.07
_cell_volume 1479.9(7)
_computing_cell_refinement 'Bruker XSCANS'
_computing_data_collection 'Bruker XSCANS'
_computing_data_reduction 'Bruker SHELXTL'
_computing_molecular_graphics 'Bruker SHELXTL'
_computing_publication_material 'Bruker SHELXTL'
_computing_structure_refinement 'SHELXL-97 (Sheldrick, 1997)'
_computing_structure_solution 'SHELXS-97 (Sheldrick, 1990)'
_diffrn_ambient_temperature 293(2)
_diffrn_measured_fraction_theta_full 0.968
_diffrn_measured_fraction_theta_max 0.968
_diffrn_measurement_device_type 'Bruker P4'
_diffrn_measurement_method '\w scans'
_diffrn_radiation_monochromator graphite
_diffrn_radiation_source 'fine-focus sealed tube'
_diffrn_radiation_type MoK\a
_diffrn_radiation_wavelength 0.71073
_diffrn_reflns_av_R_equivalents 0.0243
_diffrn_reflns_av_sigmaI/netI 0.0361
_diffrn_reflns_limit_h_max 13
_diffrn_reflns_limit_h_min -13
_diffrn_reflns_limit_k_max 16
_diffrn_reflns_limit_k_min -16
_diffrn_reflns_limit_l_max 16
_diffrn_reflns_limit_l_min -16
_diffrn_reflns_number 14390
_diffrn_reflns_theta_full 27.68
_diffrn_reflns_theta_max 27.68
_diffrn_reflns_theta_min 3.07
_diffrn_standards_decay_% 0
_diffrn_standards_interval_count 0
_diffrn_standards_interval_time .
_diffrn_standards_number 0
_exptl_absorpt_coefficient_mu 2.363
_exptl_absorpt_correction_type none
_exptl_absorpt_process_details none
_exptl_crystal_colour green
_exptl_crystal_density_diffrn 2.390
_exptl_crystal_density_method 'not measured'
_exptl_crystal_description block
_exptl_crystal_F_000 1038
_exptl_crystal_size_max 0.24
_exptl_crystal_size_mid 0.23
_exptl_crystal_size_min 0.20
_refine_diff_density_max 0.665
_refine_diff_density_min -0.756
_refine_diff_density_rms 0.154
_refine_ls_extinction_method none
_refine_ls_goodness_of_fit_ref 1.117
_refine_ls_hydrogen_treatment mixed
_refine_ls_matrix_type full
_refine_ls_number_parameters 473
_refine_ls_number_reflns 6705
_refine_ls_number_restraints 0
_refine_ls_restrained_S_all 1.117
_refine_ls_R_factor_all 0.0343
_refine_ls_R_factor_gt 0.0263
_refine_ls_shift/su_max 0.001
_refine_ls_shift/su_mean 0.000
_refine_ls_structure_factor_coef Fsqd
_refine_ls_weighting_details 'calc w=1/[\s^2^(Fo^2^)+(0.0527P)^2^+0.7516P] where P=(Fo^2^+2Fc^2^)/3'
_refine_ls_weighting_scheme calc
_refine_ls_wR_factor_gt 0.0835
_refine_ls_wR_factor_ref 0.0916
_reflns_number_gt 5696
_reflns_number_total 6705
_reflns_threshold_expression >2sigma(I)
_cod_data_source_file ic900128t_si_002_10.cif
_cod_data_source_block compound10
_cod_depositor_comments
;
The following automatic conversions were performed:
'_symmetry_cell_setting' value 'Triclinic' changed to 'triclinic'
according to '/home/saulius/struct/CIF-dictionaries/cif_core.dic'
dictionary named 'cif_core.dic' version 2.4.1 from 2010-06-29.

Automatic conversion script
Id: cif_fix_enum 1527 2010-12-29 10:47:43Z saulius 
;
_cod_original_cell_volume 1480.0(5)
_cod_database_code 4302445

loop_
_symmetry_equiv_pos_as_xyz
'x, y, z'
'-x, -y, -z'

loop_
_atom_site_label
_atom_site_type_symbol
_atom_site_fract_x
_atom_site_fract_y
_atom_site_fract_z
_atom_site_U_iso_or_equiv
_atom_site_adp_type
_atom_site_occupancy
_atom_site_symmetry_multiplicity
_atom_site_calc_flag
_atom_site_refinement_flags
_atom_site_disorder_assembly
_atom_site_disorder_group
Mo1 Mo 0.96553(3) 0.64158(2) 0.47841(2) 0.01483(8) Uani 1 1 d . . .
Mo2 Mo 0.70132(3) 0.53119(2) 0.51504(2) 0.02058(8) Uani 1 1 d . . .
Mo3 Mo 0.92353(4) 0.35133(3) 0.30456(3) 0.02479(9) Uani 1 1 d . . .
Mo4 Mo 1.19229(3) 0.46766(2) 0.26748(2) 0.01634(8) Uani 1 1 d . . .
Ni1 Ni 1.17743(5) 0.68553(4) 0.07051(4) 0.01901(11) Uani 1 1 d . . .
N1 N 1.1490(3) 0.7953(2) 0.1975(2) 0.0221(6) Uani 1 1 d . . .
N2 N 1.0466(4) 0.9313(3) 0.3368(3) 0.0351(8) Uani 1 1 d . . .
N3 N 1.1643(4) 0.8565(3) 0.3461(3) 0.0257(7) Uani 1 1 d . . .
N4 N 1.2978(3) 0.8629(3) -0.2100(3) 0.0255(6) Uani 1 1 d . . .
N5 N 1.2141(5) 0.9499(3) -0.1323(3) 0.0448(10) Uani 1 1 d . . .
N6 N 1.2317(4) 0.7917(3) -0.0522(3) 0.0287(7) Uani 1 1 d . . .
N7 N 0.9568(3) 0.7303(3) 0.0939(3) 0.0241(6) Uani 1 1 d . . .
N8 N 0.7237(4) 0.7175(3) 0.1598(3) 0.0300(7) Uani 1 1 d . . .
N9 N 0.7602(3) 0.7555(2) 0.0575(2) 0.0231(6) Uani 1 1 d . . .
C1 C 1.2229(4) 0.7769(3) 0.2628(3) 0.0228(7) Uani 1 1 d . . .
H1A H 1.3046 0.7169 0.2524 0.033(12) Uiso 1 1 calc R . .
C2 C 1.0420(5) 0.8911(3) 0.2465(3) 0.0324(8) Uani 1 1 d . . .
H2A H 0.9715 0.9252 0.2183 0.032(11) Uiso 1 1 calc R . .
C3 C 1.2121(5) 0.8670(3) 0.4369(3) 0.0295(8) Uani 1 1 d . . .
H3A H 1.2545 0.7943 0.4540 0.024(11) Uiso 1 1 calc R . .
H3B H 1.1261 0.9038 0.5029 0.032(12) Uiso 1 1 calc R . .
C4 C 1.3263(4) 0.9314(3) 0.4075(3) 0.0229(7) Uani 1 1 d . . .
C5 C 1.4717(4) 0.8801(3) 0.3893(3) 0.0263(8) Uani 1 1 d . . .
H5A H 1.5013 0.8047 0.3938 0.048(14) Uiso 1 1 calc R . .
C6 C 1.5755(4) 0.9405(3) 0.3640(3) 0.0275(8) Uani 1 1 d . . .
H6A H 1.6740 0.9054 0.3525 0.032(12) Uiso 1 1 calc R . .
C7 C 1.5324(4) 1.0529(3) 0.3559(3) 0.0241(7) Uani 1 1 d . . .
C8 C 1.3880(4) 1.1033(3) 0.3725(3) 0.0287(8) Uani 1 1 d . . .
H8A H 1.3597 1.1783 0.3654 0.034(12) Uiso 1 1 calc R . .
C9 C 1.2832(4) 1.0453(3) 0.3996(3) 0.0291(8) Uani 1 1 d . . .
H9A H 1.1845 1.0813 0.4127 0.025(10) Uiso 1 1 calc R . .
C10 C 1.3558(5) 0.8808(3) -0.3289(3) 0.0309(9) Uani 1 1 d . . .
H10A H 1.2735 0.9192 -0.3486 0.037 Uiso 1 1 calc R . .
H10B H 1.4029 0.8102 -0.3732 0.037 Uiso 1 1 calc R . .
C11 C 1.3064(4) 0.7714(3) -0.1611(3) 0.0282(8) Uani 1 1 d . . .
H11A H 1.3582 0.7015 -0.1981 0.066(18) Uiso 1 1 calc R . .
C12 C 1.1779(6) 0.9018(3) -0.0398(4) 0.0413(11) Uani 1 1 d . . .
H12A H 1.1191 0.9411 0.0295 0.068(18) Uiso 1 1 calc R . .
C13 C 0.8446(4) 0.7036(3) 0.1782(3) 0.0296(8) Uani 1 1 d . . .
H13A H 0.8535 0.6777 0.2431 0.027(11) Uiso 1 1 calc R . .
C14 C 0.8983(4) 0.7623(3) 0.0201(3) 0.0277(8) Uani 1 1 d . . .
H14A H 0.9474 0.7862 -0.0482 0.031(11) Uiso 1 1 calc R . .
C15 C 0.6572(5) 0.7724(3) 0.0017(3) 0.0303(8) Uani 1 1 d . . .
H15A H 0.5831 0.7334 0.0376 0.032(12) Uiso 1 1 calc R . .
H15B H 0.7118 0.7406 -0.0749 0.052(15) Uiso 1 1 calc R . .
C16 C 0.5779(4) 0.8925(3) 0.0026(3) 0.0265(8) Uani 1 1 d . . .
C17 C 0.5979(6) 0.9363(4) -0.0976(3) 0.0491(13) Uani 1 1 d . . .
H17A H 0.6632 0.8940 -0.1640 0.068(18) Uiso 1 1 calc R . .
C18 C 0.4806(6) 0.9551(4) 0.0989(4) 0.0540(15) Uani 1 1 d . . .
H18A H 0.4659 0.9252 0.1666 0.09(2) Uiso 1 1 calc R . .
O1W O 1.4670(4) 0.4151(3) -0.1943(3) 0.0347(7) Uani 1 1 d . . .
H1B H 1.429(5) 0.378(4) -0.209(4) 0.027(13) Uiso 1 1 d . . .
H1C H 1.481(5) 0.441(4) -0.248(4) 0.031(14) Uiso 1 1 d . . .
O2 O 0.9266(4) 0.2277(3) 0.2558(3) 0.0410(7) Uani 1 1 d . . .
O3 O 1.4032(3) 0.6205(3) 0.0377(3) 0.0318(7) Uani 1 1 d . . .
H3C H 1.472(6) 0.611(4) -0.016(5) 0.046(16) Uiso 1 1 d . . .
H3D H 1.428(7) 0.597(5) 0.074(5) 0.046(19) Uiso 1 1 d . . .
O4 O 0.8719(4) 0.4410(3) 0.2193(2) 0.0407(7) Uani 1 1 d . . .
O5 O 0.5363(3) 0.5384(3) 0.6242(2) 0.0331(6) Uani 1 1 d . . .
O6 O 1.2113(4) 0.5595(3) -0.0435(3) 0.0342(7) Uani 1 1 d . . .
H6C H 1.292(6) 0.527(4) -0.084(4) 0.037(14) Uiso 1 1 d . . .
H6D H 1.165(5) 0.566(4) -0.087(4) 0.029(12) Uiso 1 1 d . . .
O7 O 1.1322(3) 0.3481(2) 0.2389(2) 0.0240(5) Uani 1 1 d . . .
O8 O 0.7767(3) 0.62515(19) 0.58776(19) 0.0180(5) Uani 1 1 d . . .
O9 O 0.6572(3) 0.6207(2) 0.4288(2) 0.0331(6) Uani 1 1 d . . .
O10 O 1.3792(3) 0.4204(2) 0.1918(2) 0.0265(5) Uani 1 1 d . . .
O11 O 0.7464(3) 0.3929(2) 0.4363(2) 0.0258(6) Uani 1 1 d . . .
O12 O 0.9949(3) 0.72603(19) 0.5674(2) 0.0214(5) Uani 1 1 d . . .
O13 O 0.9063(3) 0.7279(2) 0.3964(2) 0.0240(5) Uani 1 1 d . . .
O14 O 0.9570(2) 0.49273(18) 0.41163(18) 0.0164(5) Uani 1 1 d . . .
O15 O 1.1751(2) 0.57667(18) 0.38270(18) 0.0156(4) Uani 1 1 d . . .
O16 O 1.1342(3) 0.5661(2) 0.1901(2) 0.0221(5) Uani 1 1 d . . .

loop_
_atom_site_aniso_label
_atom_site_aniso_U_11
_atom_site_aniso_U_22
_atom_site_aniso_U_33
_atom_site_aniso_U_23
_atom_site_aniso_U_13
_atom_site_aniso_U_12
Mo1 0.01572(14) 0.01429(14) 0.01462(14) 0.00282(11) -0.00584(11) -0.00463(10)
Mo2 0.01650(15) 0.02693(16) 0.02273(16) 0.00694(13) -0.01120(12) -0.00813(12)
Mo3 0.03036(18) 0.03442(18) 0.01885(15) 0.00437(13) -0.01364(13) -0.01806(14)
Mo4 0.01668(14) 0.01922(14) 0.01268(14) 0.00229(11) -0.00454(11) -0.00616(11)
Ni1 0.0180(2) 0.0232(2) 0.0164(2) 0.00302(17) -0.00711(17) -0.00612(17)
N1 0.0207(15) 0.0235(14) 0.0207(14) 0.0014(12) -0.0063(12) -0.0066(12)
N2 0.0349(19) 0.0297(17) 0.0340(18) -0.0070(15) -0.0106(15) -0.0019(15)
N3 0.0283(17) 0.0268(15) 0.0238(15) 0.0013(13) -0.0095(13) -0.0116(13)
N4 0.0264(16) 0.0280(16) 0.0220(15) 0.0060(13) -0.0063(12) -0.0126(13)
N5 0.056(3) 0.0336(19) 0.0299(18) 0.0080(16) -0.0037(18) -0.0087(18)
N6 0.0274(17) 0.0338(17) 0.0232(15) 0.0096(14) -0.0086(13) -0.0078(14)
N7 0.0180(14) 0.0295(15) 0.0268(15) 0.0069(13) -0.0112(12) -0.0064(12)
N8 0.0224(16) 0.0429(19) 0.0262(16) 0.0070(15) -0.0099(13) -0.0114(14)
N9 0.0224(15) 0.0221(14) 0.0253(15) 0.0016(12) -0.0126(12) -0.0019(12)
C1 0.0224(17) 0.0215(16) 0.0238(17) -0.0004(14) -0.0069(14) -0.0080(14)
C2 0.030(2) 0.032(2) 0.034(2) -0.0016(17) -0.0153(17) -0.0025(16)
C3 0.037(2) 0.038(2) 0.0211(17) 0.0058(16) -0.0118(16) -0.0207(18)
C4 0.0311(19) 0.0232(17) 0.0169(16) 0.0035(14) -0.0084(14) -0.0133(15)
C5 0.032(2) 0.0222(17) 0.0226(17) 0.0050(15) -0.0088(15) -0.0077(15)
C6 0.0271(19) 0.0284(18) 0.0232(17) 0.0056(15) -0.0063(15) -0.0070(15)
C7 0.0279(19) 0.0305(18) 0.0131(15) 0.0041(14) -0.0039(14) -0.0132(15)
C8 0.032(2) 0.0150(16) 0.034(2) 0.0026(15) -0.0080(17) -0.0067(15)
C9 0.0239(19) 0.0260(18) 0.033(2) 0.0012(16) -0.0078(16) -0.0048(15)
C10 0.037(2) 0.038(2) 0.0219(18) 0.0075(17) -0.0095(16) -0.0219(18)
C11 0.0253(19) 0.033(2) 0.0263(18) 0.0049(17) -0.0088(15) -0.0107(16)
C12 0.055(3) 0.027(2) 0.025(2) 0.0024(18) -0.002(2) -0.0059(19)
C13 0.0254(19) 0.044(2) 0.0225(18) 0.0084(17) -0.0117(15) -0.0115(17)
C14 0.0260(19) 0.0322(19) 0.0261(18) 0.0076(16) -0.0109(15) -0.0093(16)
C15 0.034(2) 0.0290(19) 0.033(2) -0.0030(17) -0.0224(17) -0.0024(16)
C16 0.0216(18) 0.0320(19) 0.0274(18) 0.0027(16) -0.0143(15) -0.0029(15)
C17 0.058(3) 0.043(2) 0.0205(19) -0.0045(19) -0.006(2) 0.014(2)
C18 0.062(3) 0.054(3) 0.023(2) 0.010(2) -0.011(2) 0.012(3)
O1W 0.0313(16) 0.0436(18) 0.0354(17) 0.0103(15) -0.0147(14) -0.0182(14)
O2 0.056(2) 0.0445(17) 0.0354(16) -0.0002(14) -0.0214(15) -0.0301(16)
O3 0.0196(14) 0.0466(18) 0.0243(15) 0.0043(14) -0.0062(13) -0.0050(13)
O4 0.0457(19) 0.060(2) 0.0300(15) 0.0157(15) -0.0244(14) -0.0227(16)
O5 0.0195(13) 0.0484(16) 0.0338(15) 0.0092(13) -0.0102(11) -0.0138(12)
O6 0.0332(17) 0.0382(16) 0.0308(15) -0.0102(13) -0.0188(14) 0.0011(13)
O7 0.0280(13) 0.0240(12) 0.0181(11) -0.0005(10) -0.0050(10) -0.0101(11)
O8 0.0167(11) 0.0187(11) 0.0179(11) 0.0046(10) -0.0062(9) -0.0046(9)
O9 0.0316(15) 0.0366(15) 0.0377(16) 0.0148(13) -0.0208(13) -0.0095(12)
O10 0.0208(13) 0.0326(14) 0.0221(12) 0.0023(11) -0.0041(10) -0.0073(11)
O11 0.0248(13) 0.0362(14) 0.0267(13) 0.0089(12) -0.0144(11) -0.0189(11)
O12 0.0244(13) 0.0216(12) 0.0198(12) 0.0020(10) -0.0087(10) -0.0091(10)
O13 0.0253(13) 0.0207(12) 0.0243(13) 0.0048(11) -0.0100(11) -0.0030(10)
O14 0.0185(12) 0.0173(11) 0.0155(10) 0.0032(9) -0.0080(9) -0.0066(9)
O15 0.0156(11) 0.0154(10) 0.0172(11) 0.0041(9) -0.0066(9) -0.0067(9)
O16 0.0233(13) 0.0264(12) 0.0183(11) 0.0059(10) -0.0094(10) -0.0081(10)

loop_
_atom_type_symbol
_atom_type_description
_atom_type_scat_dispersion_real
_atom_type_scat_dispersion_imag
_atom_type_scat_source
C C 0.0033 0.0016 'International Tables Vol C Tables 4.2.6.8 and 6.1.1.4'
H H 0.0000 0.0000 'International Tables Vol C Tables 4.2.6.8 and 6.1.1.4'
N N 0.0061 0.0033 'International Tables Vol C Tables 4.2.6.8 and 6.1.1.4'
O O 0.0106 0.0060 'International Tables Vol C Tables 4.2.6.8 and 6.1.1.4'
Ni Ni 0.3393 1.1124 'International Tables Vol C Tables 4.2.6.8 and 6.1.1.4'
Mo Mo -1.6832 0.6857 'International Tables Vol C Tables 4.2.6.8 and 6.1.1.4'

loop_
_geom_angle_atom_site_label_1
_geom_angle_atom_site_label_2
_geom_angle_atom_site_label_3
_geom_angle
_geom_angle_site_symmetry_1
_geom_angle_site_symmetry_3
_geom_angle_publ_flag
O13 Mo1 O12 104.27(12) . . ?
O13 Mo1 O15 101.97(11) . . ?
O12 Mo1 O15 96.84(11) . . ?
O13 Mo1 O8 101.36(12) . . ?
O12 Mo1 O8 95.84(11) . . ?
O15 Mo1 O8 149.71(9) . . ?
O13 Mo1 O14 98.92(11) . . ?
O12 Mo1 O14 156.80(10) . . ?
O15 Mo1 O14 78.77(10) . . ?
O8 Mo1 O14 78.78(10) . . ?
O13 Mo1 O14 174.96(10) . 2_766 ?
O12 Mo1 O14 80.67(10) . 2_766 ?
O15 Mo1 O14 78.20(9) . 2_766 ?
O8 Mo1 O14 76.88(9) . 2_766 ?
O14 Mo1 O14 76.13(9) . 2_766 ?
O13 Mo1 Mo2 89.72(9) . . ?
O12 Mo1 Mo2 131.89(8) . . ?
O15 Mo1 Mo2 125.37(7) . . ?
O8 Mo1 Mo2 36.06(7) . . ?
O14 Mo1 Mo2 46.62(7) . . ?
O14 Mo1 Mo2 86.14(6) 2_766 . ?
O9 Mo2 O5 105.46(14) . . ?
O9 Mo2 O11 102.64(13) . . ?
O5 Mo2 O11 103.23(13) . . ?
O9 Mo2 O8 98.00(13) . . ?
O5 Mo2 O8 98.02(13) . . ?
O11 Mo2 O8 145.00(11) . . ?
O9 Mo2 O14 93.71(12) . . ?
O5 Mo2 O14 160.03(11) . . ?
O11 Mo2 O14 77.38(10) . . ?
O8 Mo2 O14 73.33(9) . . ?
O9 Mo2 O15 163.55(11) . 2_766 ?
O5 Mo2 O15 88.22(11) . 2_766 ?
O11 Mo2 O15 82.54(10) . 2_766 ?
O8 Mo2 O15 70.56(9) . 2_766 ?
O14 Mo2 O15 71.98(8) . 2_766 ?
O9 Mo2 Mo1 85.06(10) . . ?
O5 Mo2 Mo1 133.39(10) . . ?
O11 Mo2 Mo1 118.84(8) . . ?
O8 Mo2 Mo1 35.45(7) . . ?
O14 Mo2 Mo1 41.46(6) . . ?
O15 Mo2 Mo1 78.84(6) 2_766 . ?
O2 Mo3 O4 104.79(16) . . ?
O2 Mo3 O11 104.88(14) . . ?
O4 Mo3 O11 99.78(14) . . ?
O2 Mo3 O7 102.24(14) . . ?
O4 Mo3 O7 95.20(14) . . ?
O11 Mo3 O7 144.32(11) . . ?
O2 Mo3 O12 90.93(13) . 2_766 ?
O4 Mo3 O12 164.00(13) . 2_766 ?
O11 Mo3 O12 78.55(10) . 2_766 ?
O7 Mo3 O12 78.27(10) . 2_766 ?
O2 Mo3 O14 161.22(13) . . ?
O4 Mo3 O14 93.75(12) . . ?
O11 Mo3 O14 74.21(10) . . ?
O7 Mo3 O14 72.65(10) . . ?
O12 Mo3 O14 70.41(8) 2_766 . ?
O10 Mo4 O16 103.09(13) . . ?
O10 Mo4 O7 99.83(12) . . ?
O16 Mo4 O7 104.19(12) . . ?
O10 Mo4 O15 103.91(12) . . ?
O16 Mo4 O15 93.88(11) . . ?
O7 Mo4 O15 145.93(10) . . ?
O10 Mo4 O8 89.41(11) . 2_766 ?
O16 Mo4 O8 163.24(10) . 2_766 ?
O7 Mo4 O8 84.26(10) . 2_766 ?
O15 Mo4 O8 72.02(9) . 2_766 ?
O10 Mo4 O14 161.01(11) . . ?
O16 Mo4 O14 95.84(10) . . ?
O7 Mo4 O14 76.59(10) . . ?
O15 Mo4 O14 72.98(9) . . ?
O8 Mo4 O14 71.74(9) 2_766 . ?
N7 Ni1 N1 94.70(13) . . ?
N7 Ni1 O6 87.97(14) . . ?
N1 Ni1 O6 172.42(12) . . ?
N7 Ni1 N6 93.14(13) . . ?
N1 Ni1 N6 94.36(13) . . ?
O6 Ni1 N6 92.57(13) . . ?
N7 Ni1 O3 172.56(13) . . ?
N1 Ni1 O3 92.05(13) . . ?
O6 Ni1 O3 84.95(14) . . ?
N6 Ni1 O3 89.47(14) . . ?
N7 Ni1 O16 89.47(11) . . ?
N1 Ni1 O16 88.51(10) . . ?
O6 Ni1 O16 84.42(11) . . ?
N6 Ni1 O16 175.95(12) . . ?
O3 Ni1 O16 87.56(13) . . ?
C1 N1 C2 102.8(3) . . ?
C1 N1 Ni1 125.0(2) . . ?
C2 N1 Ni1 131.4(3) . . ?
C2 N2 N3 102.5(3) . . ?
C1 N3 N2 109.8(3) . . ?
C1 N3 C3 127.9(3) . . ?
N2 N3 C3 122.3(3) . . ?
C11 N4 N5 109.6(3) . . ?
C11 N4 C10 130.5(3) . . ?
N5 N4 C10 119.8(3) . . ?
C12 N5 N4 102.1(3) . . ?
C11 N6 C12 102.2(3) . . ?
C11 N6 Ni1 130.7(3) . . ?
C12 N6 Ni1 126.4(3) . . ?
C14 N7 C13 103.4(3) . . ?
C14 N7 Ni1 128.2(3) . . ?
C13 N7 Ni1 126.0(2) . . ?
C13 N8 N9 103.1(3) . . ?
C14 N9 N8 109.8(3) . . ?
C14 N9 C15 129.6(3) . . ?
N8 N9 C15 120.3(3) . . ?
N1 C1 N3 110.4(3) . . ?
N1 C1 H1A 124.8 . . ?
N3 C1 H1A 124.8 . . ?
N2 C2 N1 114.5(4) . . ?
N2 C2 H2A 122.7 . . ?
N1 C2 H2A 122.7 . . ?
N3 C3 C4 111.8(3) . . ?
N3 C3 H3A 109.3 . . ?
C4 C3 H3A 109.3 . . ?
N3 C3 H3B 109.3 . . ?
C4 C3 H3B 109.3 . . ?
H3A C3 H3B 107.9 . . ?
C5 C4 C9 119.3(3) . . ?
C5 C4 C3 120.7(3) . . ?
C9 C4 C3 120.0(4) . . ?
C4 C5 C6 120.2(3) . . ?
C4 C5 H5A 119.9 . . ?
C6 C5 H5A 119.9 . . ?
C7 C6 C5 120.2(4) . . ?
C7 C6 H6A 119.9 . . ?
C5 C6 H6A 119.9 . . ?
C8 C7 C6 119.4(3) . . ?
C8 C7 C10 120.0(3) . 2_875 ?
C6 C7 C10 120.6(4) . 2_875 ?
C7 C8 C9 121.2(3) . . ?
C7 C8 H8A 119.4 . . ?
C9 C8 H8A 119.4 . . ?
C8 C9 C4 119.7(4) . . ?
C8 C9 H9A 120.2 . . ?
C4 C9 H9A 120.2 . . ?
N4 C10 C7 111.7(3) . 2_875 ?
N4 C10 H10A 109.3 . . ?
C7 C10 H10A 109.3 2_875 . ?
N4 C10 H10B 109.3 . . ?
C7 C10 H10B 109.3 2_875 . ?
H10A C10 H10B 107.9 . . ?
N4 C11 N6 110.9(4) . . ?
N4 C11 H11A 124.5 . . ?
N6 C11 H11A 124.5 . . ?
N5 C12 N6 115.2(4) . . ?
N5 C12 H12A 122.4 . . ?
N6 C12 H12A 122.4 . . ?
N8 C13 N7 113.7(3) . . ?
N8 C13 H13A 123.1 . . ?
N7 C13 H13A 123.1 . . ?
N9 C14 N7 109.9(3) . . ?
N9 C14 H14A 125.0 . . ?
N7 C14 H14A 125.0 . . ?
N9 C15 C16 113.8(3) . . ?
N9 C15 H15A 108.8 . . ?
C16 C15 H15A 108.8 . . ?
N9 C15 H15B 108.8 . . ?
C16 C15 H15B 108.8 . . ?
H15A C15 H15B 107.7 . . ?
C18 C16 C17 119.5(4) . . ?
C18 C16 C15 121.8(4) . . ?
C17 C16 C15 118.6(4) . . ?
C16 C17 C18 119.6(4) . 2_675 ?
C16 C17 H17A 120.2 . . ?
C18 C17 H17A 120.2 2_675 . ?
C16 C18 C17 121.0(4) . 2_675 ?
C16 C18 H18A 119.5 . . ?
C17 C18 H18A 119.5 2_675 . ?
H1B O1W H1C 93(5) . . ?
Ni1 O3 H3C 131(4) . . ?
Ni1 O3 H3D 123(5) . . ?
H3C O3 H3D 105(6) . . ?
Ni1 O6 H6C 121(4) . . ?
Ni1 O6 H6D 123(3) . . ?
H6C O6 H6D 101(5) . . ?
Mo4 O7 Mo3 120.10(13) . . ?
Mo1 O8 Mo2 108.49(11) . . ?
Mo1 O8 Mo4 111.96(11) . 2_766 ?
Mo2 O8 Mo4 105.00(10) . 2_766 ?
Mo2 O11 Mo3 117.56(13) . . ?
Mo1 O12 Mo3 118.40(12) . 2_766 ?
Mo1 O14 Mo2 91.92(9) . . ?
Mo1 O14 Mo4 92.23(9) . . ?
Mo2 O14 Mo4 164.13(11) . . ?
Mo1 O14 Mo1 103.87(9) . 2_766 ?
Mo2 O14 Mo1 97.23(8) . 2_766 ?
Mo4 O14 Mo1 96.63(9) . 2_766 ?
Mo1 O14 Mo3 165.61(11) . . ?
Mo2 O14 Mo3 85.55(8) . . ?
Mo4 O14 Mo3 86.65(8) . . ?
Mo1 O14 Mo3 90.50(7) 2_766 . ?
Mo1 O15 Mo4 109.92(11) . . ?
Mo1 O15 Mo2 109.90(10) . 2_766 ?
Mo4 O15 Mo2 102.97(9) . 2_766 ?
Mo4 O16 Ni1 150.93(15) . . ?

loop_
_geom_bond_atom_site_label_1
_geom_bond_atom_site_label_2
_geom_bond_distance
_geom_bond_site_symmetry_2
_geom_bond_publ_flag
Mo1 O13 1.676(2) . ?
Mo1 O12 1.744(2) . ?
Mo1 O15 1.953(2) . ?
Mo1 O8 1.959(2) . ?
Mo1 O14 2.122(2) . ?
Mo1 O14 2.376(2) 2_766 ?
Mo1 Mo2 3.2031(9) . ?
Mo2 O9 1.682(3) . ?
Mo2 O5 1.710(3) . ?
Mo2 O11 1.897(3) . ?
Mo2 O8 1.988(2) . ?
Mo2 O14 2.329(2) . ?
Mo2 O15 2.350(2) 2_766 ?
Mo3 O2 1.686(3) . ?
Mo3 O4 1.701(3) . ?
Mo3 O11 1.902(3) . ?
Mo3 O7 1.938(3) . ?
Mo3 O12 2.238(3) 2_766 ?
Mo3 O14 2.453(2) . ?
Mo4 O10 1.702(3) . ?
Mo4 O16 1.717(2) . ?
Mo4 O7 1.862(3) . ?
Mo4 O15 1.982(2) . ?
Mo4 O8 2.288(2) 2_766 ?
Mo4 O14 2.344(2) . ?
Ni1 N7 2.051(3) . ?
Ni1 N1 2.062(3) . ?
Ni1 O6 2.066(3) . ?
Ni1 N6 2.079(3) . ?
Ni1 O3 2.084(3) . ?
Ni1 O16 2.159(2) . ?
N1 C1 1.314(5) . ?
N1 C2 1.361(5) . ?
N2 C2 1.311(5) . ?
N2 N3 1.356(5) . ?
N3 C1 1.331(5) . ?
N3 C3 1.459(5) . ?
N4 C11 1.313(5) . ?
N4 N5 1.358(5) . ?
N4 C10 1.472(4) . ?
N5 C12 1.311(5) . ?
N6 C11 1.320(5) . ?
N6 C12 1.343(5) . ?
N7 C14 1.318(5) . ?
N7 C13 1.358(5) . ?
N8 C13 1.300(5) . ?
N8 N9 1.360(4) . ?
N9 C14 1.316(5) . ?
N9 C15 1.454(5) . ?
C1 H1A 0.9300 . ?
C2 H2A 0.9300 . ?
C3 C4 1.511(5) . ?
C3 H3A 0.9700 . ?
C3 H3B 0.9700 . ?
C4 C5 1.368(5) . ?
C4 C9 1.407(5) . ?
C5 C6 1.393(5) . ?
C5 H5A 0.9300 . ?
C6 C7 1.389(5) . ?
C6 H6A 0.9300 . ?
C7 C8 1.362(6) . ?
C7 C10 1.512(5) 2_875 ?
C8 C9 1.378(5) . ?
C8 H8A 0.9300 . ?
C9 H9A 0.9300 . ?
C10 C7 1.512(5) 2_875 ?
C10 H10A 0.9700 . ?
C10 H10B 0.9700 . ?
C11 H11A 0.9300 . ?
C12 H12A 0.9300 . ?
C13 H13A 0.9300 . ?
C14 H14A 0.9300 . ?
C15 C16 1.519(5) . ?
C15 H15A 0.9700 . ?
C15 H15B 0.9700 . ?
C16 C18 1.359(6) . ?
C16 C17 1.376(6) . ?
C17 C18 1.398(6) 2_675 ?
C17 H17A 0.9300 . ?
C18 C17 1.398(6) 2_675 ?
C18 H18A 0.9300 . ?
O1W H1B 0.75(5) . ?
O1W H1C 0.75(5) . ?
O3 H3C 0.76(6) . ?
O3 H3D 0.65(6) . ?
O6 H6C 0.78(5) . ?
O6 H6D 0.86(5) . ?
O8 Mo4 2.288(2) 2_766 ?
O12 Mo3 2.238(3) 2_766 ?
O14 Mo1 2.376(2) 2_766 ?
O15 Mo2 2.350(2) 2_766 ?
